data_4116067
loop_
_publ_author_name
'Tsuneo Imamoto'
'Hideaki Morishita'

_publ_section_title
;
 An Enantiomerically Pure Tetracoordinate Boron Compound: Stereochemistry
 of Substitution Reactions at the Chirogenic Boron Atom
;
_journal_name_full 'Journal of the American Chemical Society'
_journal_page_first 6329
_journal_page_last 6330
_journal_paper_doi 10.1021/ja0011764
_journal_volume 122
_journal_year 2000
_chemical_formula_moiety 'C27 H43 B Br O2 P '
_chemical_formula_sum 'C27 H43 B Br O2 P'
_chemical_formula_weight 521.32
_space_group_IT_number 19
_symmetry_cell_setting orthorhombic
_symmetry_Int_Tables_number 19
_symmetry_space_group_name_Hall 'P 2ac 2ab'
_symmetry_space_group_name_H-M 'P 21 21 21'
_audit_creation_date 'Wed Mar 22 17:25:08 2000'
_audit_creation_method 'by teXsan'
_cell_angle_alpha 90
_cell_angle_beta 90
_cell_angle_gamma 90
_cell_formula_units_Z 4
_cell_length_a 13.477(2)
_cell_length_b 21.479(1)
_cell_length_c 9.863(1)
_cell_measurement_reflns_used 20
_cell_measurement_temperature 296.2
_cell_measurement_theta_max 23.2
_cell_measurement_theta_min 21.7
_cell_volume 2855.1(5)
_computing_cell_refinement 'MSC/AFC Diffractometer Control'
_computing_data_collection 'MSC/AFC Diffractometer Control'
_computing_data_reduction 'teXsan Ver. 1.10'
_computing_publication_material 'teXsan Ver. 1.10'
_computing_structure_refinement 'teXsan Ver. 1.10'
_computing_structure_solution 'DIRDIF94 (PATTY)'
_diffrn_measured_fraction_theta_full 0.9947
_diffrn_measured_fraction_theta_max 0.9947
_diffrn_measurement_device_type 'Rigaku AFC7S'
_diffrn_measurement_method \w-2\q
_diffrn_radiation_type 'Cu K\a'
_diffrn_radiation_wavelength 1.5418
_diffrn_reflns_av_R_equivalents 0.306
_diffrn_reflns_limit_h_max 16
_diffrn_reflns_limit_h_min 0
_diffrn_reflns_limit_k_max 26
_diffrn_reflns_limit_k_min 0
_diffrn_reflns_limit_l_max 11
_diffrn_reflns_limit_l_min 0
_diffrn_reflns_number 2994
_diffrn_reflns_theta_full 69.11
_diffrn_reflns_theta_max 69.11
_diffrn_standards_decay_% 4.45
_diffrn_standards_interval_count 150
_diffrn_standards_number 3
_exptl_absorpt_coefficient_mu 2.634
_exptl_absorpt_correction_T_max 0.999
_exptl_absorpt_correction_T_min 0.744
_exptl_absorpt_correction_type psi-scan
_exptl_absorpt_process_details '(North, Phillips & Mathews, 1968)'
_exptl_crystal_colour colorless
_exptl_crystal_density_diffrn 1.213
_exptl_crystal_description prismatic
_exptl_crystal_size_max 0.500
_exptl_crystal_size_mid 0.300
_exptl_crystal_size_min 0.200
_refine_diff_density_max 0.46
_refine_diff_density_min -0.82
_refine_ls_extinction_method none
_refine_ls_goodness_of_fit_ref 2.771
_refine_ls_hydrogen_treatment noref
_refine_ls_number_parameters 290
_refine_ls_number_reflns 1779
_refine_ls_R_factor_gt 0.0948
_refine_ls_shift/su_max 0.9847
_refine_ls_structure_factor_coef F
_refine_ls_weighting_details 'w = 1/[\s^2^(Fo) + 0.00090|Fo|^2^]'
_refine_ls_weighting_scheme calc
_refine_ls_wR_factor_ref 0.1321
_reflns_number_gt 1739
_reflns_number_total 2993
_reflns_threshold_expression F^2^>2.0\s(F^2^)
_cod_data_source_file ja0011764_1.cif
_cod_data_source_block 99036nsu
_cod_original_cell_volume 2855.0(4)
_cod_original_sg_symbol_H-M 'P 21 21 21 '
_cod_original_formula_sum 'C27 H43 B Br O2 P '
_cod_database_code 4116067

loop_
_symmetry_equiv_pos_as_xyz
x,y,z
1/2-x,-y,1/2+z
1/2+x,1/2-y,-z
-x,1/2+y,1/2-z

loop_
_atom_site_label
_atom_site_type_symbol
_atom_site_fract_x
_atom_site_fract_y
_atom_site_fract_z
_atom_site_U_iso_or_equiv
_atom_site_adp_type
_atom_site_occupancy
_atom_site_calc_flag
Br(1) Br 0.0611(3) 0.2100(1) 0.2440(3) 0.195(1) Uani 1.00 d
P(1) P -0.1428(4) 0.1825(1) 0.4033(4) 0.080(1) Uani 1.00 d
O(1) O 0.130(1) 0.1599(6) 0.524(2) 0.156(7) Uani 1.00 d
O(2) O 0.0154(8) 0.0917(5) 0.575(1) 0.099(4) Uani 1.00 d
C(1) C -0.145(1) 0.2539(6) 0.504(2) 0.080(5) Uani 1.00 d
C(2) C -0.099(1) 0.2475(7) 0.637(2) 0.102(6) Uani 1.00 d
C(3) C -0.114(2) 0.3039(8) 0.727(2) 0.136(8) Uani 1.00 d
C(4) C -0.075(2) 0.3618(9) 0.656(3) 0.130(9) Uani 1.00 d
C(5) C -0.126(1) 0.3715(7) 0.518(3) 0.133(9) Uani 1.00 d
C(6) C -0.111(1) 0.3135(7) 0.430(2) 0.092(5) Uani 1.00 d
C(7) C -0.207(2) 0.2010(6) 0.244(2) 0.131(8) Uani 1.00 d
C(8) C -0.308(2) 0.2231(10) 0.247(2) 0.120(8) Uani 1.00 d
C(9) C -0.336(2) 0.243(1) 0.111(2) 0.16(1) Uani 1.00 d
C(10) C -0.327(4) 0.193(2) 0.002(3) 0.23(2) Uani 1.00 d
C(11) C -0.219(4) 0.173(1) -0.003(2) 0.22(2) Uani 1.00 d
C(12) C -0.188(3) 0.1500(8) 0.132(2) 0.18(1) Uani 1.00 d
C(13) C -0.2093(9) 0.1238(6) 0.503(1) 0.056(4) Uani 1.00 d
C(14) C -0.305(1) 0.1426(7) 0.563(2) 0.085(5) Uani 1.00 d
C(15) C -0.346(1) 0.0926(8) 0.656(2) 0.092(6) Uani 1.00 d
C(16) C -0.360(2) 0.0329(8) 0.586(2) 0.105(6) Uani 1.00 d
C(17) C -0.269(2) 0.0122(6) 0.516(2) 0.116(7) Uani 1.00 d
C(18) C -0.223(1) 0.0623(6) 0.425(2) 0.096(6) Uani 1.00 d
C(19) C 0.052(2) 0.1382(7) 0.500(2) 0.094(7) Uani 1.00 d
C(20) C 0.068(2) 0.0657(10) 0.681(3) 0.147(10) Uani 1.00 d
C(21) C 0.002(2) 0.048(1) 0.789(2) 0.15(1) Uani 1.00 d
C(22) C 0.144(2) 0.0120(8) 0.636(2) 0.098(7) Uani 1.00 d
C(23) C 0.228(1) 0.001(1) 0.684(3) 0.15(1) Uani 1.00 d
C(24) C 0.280(2) -0.058(2) 0.628(4) 0.21(2) Uani 1.00 d
C(25) C 0.227(6) -0.092(2) 0.522(6) 0.31(4) Uani 1.00 d
C(26) C 0.150(4) -0.076(2) 0.509(4) 0.21(2) Uani 1.00 d
C(27) C 0.104(2) -0.0255(10) 0.536(2) 0.136(9) Uani 1.00 d
B(1) B -0.006(3) 0.1507(8) 0.372(3) 0.15(1) Uani 1.00 d
H(1) H -0.2136 0.2609 0.5226 0.0947 Uiso 1.00 calc
H(2) H -0.1262 0.2122 0.6816 0.1242 Uiso 1.00 calc
H(3) H -0.0293 0.2413 0.6249 0.1242 Uiso 1.00 calc
H(4) H -0.1824 0.3092 0.7446 0.1646 Uiso 1.00 calc
H(5) H -0.0791 0.2983 0.8099 0.1646 Uiso 1.00 calc
H(6) H -0.0857 0.3972 0.7113 0.1590 Uiso 1.00 calc
H(7) H -0.0049 0.3572 0.6411 0.1590 Uiso 1.00 calc
H(8) H -0.1950 0.3772 0.5339 0.1652 Uiso 1.00 calc
H(9) H -0.0990 0.4065 0.4752 0.1652 Uiso 1.00 calc
H(10) H -0.0425 0.3095 0.4070 0.1109 Uiso 1.00 calc
H(11) H -0.1483 0.3181 0.3480 0.1109 Uiso 1.00 calc
H(12) H -0.1708 0.2361 0.2107 0.1604 Uiso 1.00 calc
H(13) H -0.3512 0.1903 0.2754 0.1432 Uiso 1.00 calc
H(14) H -0.3143 0.2570 0.3085 0.1432 Uiso 1.00 calc
H(15) H -0.4044 0.2573 0.1133 0.1981 Uiso 1.00 calc
H(16) H -0.2958 0.2774 0.0852 0.1981 Uiso 1.00 calc
H(17) H -0.3693 0.1588 0.0261 0.2791 Uiso 1.00 calc
H(18) H -0.3487 0.2093 -0.0828 0.2791 Uiso 1.00 calc
H(19) H -0.2116 0.1408 -0.0681 0.2425 Uiso 1.00 calc
H(20) H -0.1791 0.2076 -0.0280 0.2425 Uiso 1.00 calc
H(21) H -0.1200 0.1398 0.1296 0.2196 Uiso 1.00 calc
H(22) H -0.2260 0.1140 0.1537 0.2196 Uiso 1.00 calc
H(23) H -0.1662 0.1145 0.5769 0.0671 Uiso 1.00 calc
H(24) H -0.2943 0.1798 0.6142 0.1019 Uiso 1.00 calc
H(25) H -0.3501 0.1506 0.4923 0.1019 Uiso 1.00 calc
H(26) H -0.3022 0.0870 0.7300 0.1082 Uiso 1.00 calc
H(27) H -0.4089 0.1064 0.6890 0.1082 Uiso 1.00 calc
H(28) H -0.3777 0.0022 0.6496 0.1251 Uiso 1.00 calc
H(29) H -0.4109 0.0374 0.5200 0.1251 Uiso 1.00 calc
H(30) H -0.2217 0.0006 0.5817 0.1363 Uiso 1.00 calc
H(31) H -0.2852 -0.0226 0.4607 0.1363 Uiso 1.00 calc
H(32) H -0.2657 0.0694 0.3496 0.1145 Uiso 1.00 calc
H(33) H -0.1605 0.0480 0.3935 0.1145 Uiso 1.00 calc
H(34) H 0.1078 0.0982 0.7173 0.1728 Uiso 1.00 calc
H(35) H -0.0334 0.0843 0.8186 0.1797 Uiso 1.00 calc
H(36) H -0.0452 0.0188 0.7542 0.1797 Uiso 1.00 calc
H(37) H 0.0375 0.0308 0.8604 0.1797 Uiso 1.00 calc
H(38) H 0.2540 0.0273 0.7516 0.1814 Uiso 1.00 calc
H(39) H 0.3483 -0.0663 0.6553 0.2424 Uiso 1.00 calc
H(40) H 0.2570 -0.1272 0.5019 0.2829 Uiso 1.00 calc
H(41) H 0.1113 -0.1042 0.4386 0.2386 Uiso 1.00 calc
H(42) H 0.0451 -0.0123 0.4915 0.1620 Uiso 1.00 calc
H(43) H -0.0128 0.1125 0.3244 0.1786 Uiso 1.00 calc

loop_
_atom_site_aniso_label
_atom_site_aniso_U_11
_atom_site_aniso_U_22
_atom_site_aniso_U_33
_atom_site_aniso_U_12
_atom_site_aniso_U_13
_atom_site_aniso_U_23
Br(1) 0.268(4) 0.102(2) 0.216(3) 0.021(2) 0.165(3) 0.042(2)
P(1) 0.139(4) 0.038(1) 0.062(2) -0.006(2) 0.040(2) -0.002(2)
O(1) 0.16(1) 0.083(8) 0.22(2) -0.050(9) 0.08(1) -0.02(1)
O(2) 0.089(8) 0.068(6) 0.14(1) -0.003(6) 0.032(8) 0.036(7)
C(1) 0.11(1) 0.042(6) 0.09(1) -0.012(8) 0.05(1) -0.009(6)
C(2) 0.12(1) 0.075(9) 0.11(1) -0.029(10) 0.06(1) -0.051(10)
C(3) 0.18(2) 0.08(1) 0.15(2) -0.03(1) 0.05(2) -0.06(1)
C(4) 0.11(2) 0.08(1) 0.21(3) -0.02(1) 0.04(2) -0.08(2)
C(5) 0.10(1) 0.039(7) 0.26(3) -0.024(9) 0.05(2) -0.03(1)
C(6) 0.08(1) 0.056(7) 0.14(1) -0.015(8) 0.02(1) -0.006(9)
C(7) 0.30(3) 0.042(8) 0.052(9) -0.01(1) 0.01(1) 0.015(7)
C(8) 0.18(2) 0.09(1) 0.09(1) 0.01(1) -0.04(1) 0.00(1)
C(9) 0.28(3) 0.12(2) 0.10(2) 0.08(2) 0.00(2) 0.03(1)
C(10) 0.47(6) 0.16(3) 0.07(1) 0.10(4) -0.10(3) 0.00(2)
C(11) 0.48(6) 0.10(2) 0.07(1) 0.08(3) -0.02(3) 0.01(1)
C(12) 0.43(5) 0.07(1) 0.045(9) 0.04(2) -0.01(2) 0.001(8)
C(13) 0.046(7) 0.054(7) 0.067(8) -0.012(6) 0.008(6) 0.001(6)
C(14) 0.10(1) 0.08(1) 0.074(10) -0.024(9) -0.006(9) 0.006(8)
C(15) 0.059(10) 0.11(1) 0.11(1) -0.023(9) 0.011(9) 0.02(1)
C(16) 0.12(1) 0.073(9) 0.12(1) -0.02(1) -0.04(1) 0.03(1)
C(17) 0.19(2) 0.042(8) 0.11(1) -0.03(1) -0.01(2) 0.010(9)
C(18) 0.17(2) 0.044(6) 0.071(10) -0.009(9) 0.03(1) -0.005(7)
C(19) 0.12(2) 0.053(8) 0.11(2) 0.002(10) 0.05(1) -0.003(9)
C(20) 0.24(3) 0.09(1) 0.11(2) -0.04(2) 0.04(2) -0.01(1)
C(21) 0.13(2) 0.19(2) 0.13(2) 0.01(2) 0.06(2) 0.01(2)
C(22) 0.10(2) 0.074(10) 0.12(2) 0.00(1) 0.05(1) 0.03(1)
C(23) 0.03(1) 0.17(2) 0.26(3) 0.00(1) 0.00(1) 0.05(2)
C(24) 0.15(2) 0.22(4) 0.26(5) 0.11(3) 0.08(3) 0.15(3)
C(25) 0.5(1) 0.15(3) 0.28(6) 0.13(5) 0.30(8) 0.06(3)
C(26) 0.29(5) 0.14(3) 0.20(4) 0.07(3) 0.12(4) 0.00(2)
C(27) 0.21(3) 0.08(1) 0.12(2) 0.04(2) 0.04(2) 0.03(1)
B(1) 0.30(4) 0.037(8) 0.12(2) -0.03(1) 0.13(2) -0.02(1)

loop_
_atom_type_symbol
_atom_type_description
_atom_type_scat_dispersion_real
_atom_type_scat_dispersion_imag
_atom_type_scat_source
C C 0.018 0.009
;International Tables for Crystallography
(1992, Vol. C, Tables 4.2.6.8 and 6.1.1.1)
;
H H 0.000 0.000
;International Tables for Crystallography
(1992, Vol. C, Table 6.1.1.2)
;
P P 0.295 0.434
;International Tables for Crystallography
(1992, Vol. C, Tables 4.2.6.8 and 6.1.1.1)
;
B B 0.009 0.004
;International Tables for Crystallography
(1992, Vol. C, Tables 4.2.6.8 and 6.1.1.1)
;
Br Br -0.676 1.280
;International Tables for Crystallography
(1992, Vol. C, Tables 4.2.6.8 and 6.1.1.1)
;
O O 0.049 0.032
;International Tables for Crystallography
(1992, Vol. C, Tables 4.2.6.8 and 6.1.1.1)
;

loop_
_geom_angle_atom_site_label_1
_geom_angle_atom_site_label_2
_geom_angle_atom_site_label_3
_geom_angle
_geom_angle_site_symmetry_2
_geom_angle_site_symmetry_3
_geom_angle_publ_flag
C(1) P(1) C(7) 106.1(6) 1_555 1_555 yes
C(1) P(1) C(13) 106.1(5) 1_555 1_555 yes
C(1) P(1) B(1) 113.0(7) 1_555 1_555 yes
C(7) P(1) C(13) 112.4(7) 1_555 1_555 yes
C(7) P(1) B(1) 111.6(9) 1_555 1_555 yes
C(13) P(1) B(1) 107.5(6) 1_555 1_555 yes
C(19) O(2) C(20) 122(1) 1_555 1_555 yes
P(1) C(1) C(2) 113.8(9) 1_555 1_555 yes
P(1) C(1) C(6) 115.5(10) 1_555 1_555 yes
C(2) C(1) C(6) 111(1) 1_555 1_555 yes
C(1) C(2) C(3) 113(1) 1_555 1_555 yes
C(2) C(3) C(4) 109(1) 1_555 1_555 yes
C(3) C(4) C(5) 111(1) 1_555 1_555 yes
C(4) C(5) C(6) 109(1) 1_555 1_555 yes
C(1) C(6) C(5) 111(1) 1_555 1_555 yes
P(1) C(7) C(8) 119(1) 1_555 1_555 yes
P(1) C(7) C(12) 112(1) 1_555 1_555 yes
C(8) C(7) C(12) 113(1) 1_555 1_555 yes
C(7) C(8) C(9) 108(1) 1_555 1_555 yes
C(8) C(9) C(10) 114(1) 1_555 1_555 yes
C(9) C(10) C(11) 107(2) 1_555 1_555 yes
C(10) C(11) C(12) 109(2) 1_555 1_555 yes
C(7) C(12) C(11) 110(1) 1_555 1_555 yes
P(1) C(13) C(14) 117.1(8) 1_555 1_555 yes
P(1) C(13) C(18) 112.7(8) 1_555 1_555 yes
C(14) C(13) C(18) 109.2(10) 1_555 1_555 yes
C(13) C(14) C(15) 112(1) 1_555 1_555 yes
C(14) C(15) C(16) 112(1) 1_555 1_555 yes
C(15) C(16) C(17) 112(1) 1_555 1_555 yes
C(16) C(17) C(18) 113(1) 1_555 1_555 yes
C(13) C(18) C(17) 111(1) 1_555 1_555 yes
O(1) C(19) O(2) 120(1) 1_555 1_555 yes
O(1) C(19) B(1) 124(1) 1_555 1_555 yes
O(2) C(19) B(1) 114(1) 1_555 1_555 yes
O(2) C(20) C(21) 110(1) 1_555 1_555 yes
O(2) C(20) C(22) 113(1) 1_555 1_555 yes
C(21) C(20) C(22) 114(1) 1_555 1_555 yes
C(20) C(22) C(23) 126(2) 1_555 1_555 yes
C(20) C(22) C(27) 112(1) 1_555 1_555 yes
C(23) C(22) C(27) 120(1) 1_555 1_555 yes
C(22) C(23) C(24) 116(2) 1_555 1_555 yes
C(23) C(24) C(25) 113(2) 1_555 1_555 yes
C(24) C(25) C(26) 123(3) 1_555 1_555 yes
C(25) C(26) C(27) 123(3) 1_555 1_555 yes
C(22) C(27) C(26) 121(2) 1_555 1_555 yes
Br(1) B(1) P(1) 107.7(10) 1_555 1_555 yes
Br(1) B(1) C(19) 113(1) 1_555 1_555 yes
P(1) B(1) C(19) 113(1) 1_555 1_555 yes

loop_
_geom_bond_atom_site_label_1
_geom_bond_atom_site_label_2
_geom_bond_distance
_geom_bond_publ_flag
Br(1) B(1) 2.00(2) yes
P(1) C(1) 1.83(1) yes
P(1) C(7) 1.83(2) yes
P(1) C(13) 1.82(1) yes
P(1) B(1) 1.99(3) yes
O(1) C(19) 1.17(2) yes
O(2) C(19) 1.34(2) yes
O(2) C(20) 1.38(2) yes
C(1) C(2) 1.46(2) yes
C(1) C(6) 1.55(2) yes
C(2) C(3) 1.52(2) yes
C(3) C(4) 1.53(2) yes
C(4) C(5) 1.53(3) yes
C(5) C(6) 1.53(2) yes
C(7) C(8) 1.45(3) yes
C(7) C(12) 1.57(2) yes
C(8) C(9) 1.46(2) yes
C(9) C(10) 1.53(3) yes
C(10) C(11) 1.52(5) yes
C(11) C(12) 1.48(3) yes
C(13) C(14) 1.47(2) yes
C(13) C(18) 1.54(2) yes
C(14) C(15) 1.51(2) yes
C(15) C(16) 1.48(2) yes
C(16) C(17) 1.47(2) yes
C(17) C(18) 1.53(2) yes
C(19) B(1) 1.51(3) yes
C(20) C(21) 1.44(3) yes
C(20) C(22) 1.60(2) yes
C(22) C(23) 1.24(2) yes
C(22) C(27) 1.38(2) yes
C(23) C(24) 1.55(3) yes
C(24) C(25) 1.40(5) yes
C(25) C(26) 1.18(4) yes
C(26) C(27) 1.29(3) yes

loop_
_geom_contact_atom_site_label_1
_geom_contact_atom_site_label_2
_geom_contact_distance
_geom_contact_site_symmetry_2
Br(1) C(10) 3.54(2) 3_555
O(1) C(5) 3.39(2) 3_556
O(1) C(8) 3.49(2) 3_556
O(1) C(1) 3.57(2) 3_556
O(1) C(6) 3.58(2) 3_556

loop_
_geom_torsion_atom_site_label_1
_geom_torsion_atom_site_label_2
_geom_torsion_atom_site_label_3
_geom_torsion_atom_site_label_4
_geom_torsion
_geom_torsion_site_symmetry_1
_geom_torsion_site_symmetry_2
_geom_torsion_site_symmetry_3
_geom_torsion_site_symmetry_4
_geom_torsion_publ_flag
Br(1) B(1) P(1) C(1) -69(1) 1_555 1_555 1_555 1_555 yes
Br(1) B(1) P(1) C(7) 49(1) 1_555 1_555 1_555 1_555 yes
Br(1) B(1) P(1) C(13) 173.4(8) 1_555 1_555 1_555 1_555 yes
Br(1) B(1) C(19) O(1) 0(1) 1_555 1_555 1_555 1_555 yes
Br(1) B(1) C(19) O(2) -170.0(9) 1_555 1_555 1_555 1_555 yes
P(1) C(1) C(2) C(3) -171(1) 1_555 1_555 1_555 1_555 yes
P(1) C(1) C(2) H(2) -51(1) 1_555 1_555 1_555 1_555 no
P(1) C(1) C(2) H(3) 67(1) 1_555 1_555 1_555 1_555 no
P(1) C(1) C(6) C(5) 174(1) 1_555 1_555 1_555 1_555 yes
P(1) C(1) C(6) H(10) -64(1) 1_555 1_555 1_555 1_555 no
P(1) C(1) C(6) H(11) 53(1) 1_555 1_555 1_555 1_555 no
P(1) C(7) C(8) C(9) 171(1) 1_555 1_555 1_555 1_555 yes
P(1) C(7) C(8) H(13) -68(1) 1_555 1_555 1_555 1_555 no
P(1) C(7) C(8) H(14) 51(1) 1_555 1_555 1_555 1_555 no
P(1) C(7) C(12) C(11) -166(2) 1_555 1_555 1_555 1_555 yes
P(1) C(7) C(12) H(21) -46(1) 1_555 1_555 1_555 1_555 no
P(1) C(7) C(12) H(22) 74(2) 1_555 1_555 1_555 1_555 no
P(1) C(13) C(14) C(15) -173.5(9) 1_555 1_555 1_555 1_555 yes
P(1) C(13) C(14) H(24) -53(1) 1_555 1_555 1_555 1_555 no
P(1) C(13) C(14) H(25) 65(1) 1_555 1_555 1_555 1_555 no
P(1) C(13) C(18) C(17) 174(1) 1_555 1_555 1_555 1_555 yes
P(1) C(13) C(18) H(32) -65(1) 1_555 1_555 1_555 1_555 no
P(1) C(13) C(18) H(33) 53(1) 1_555 1_555 1_555 1_555 no
P(1) B(1) C(19) O(1) -124(1) 1_555 1_555 1_555 1_555 yes
P(1) B(1) C(19) O(2) 65(1) 1_555 1_555 1_555 1_555 yes
O(1) C(19) O(2) C(20) -2(2) 1_555 1_555 1_555 1_555 yes
O(1) C(19) B(1) H(43) 116(1) 1_555 1_555 1_555 1_555 no
O(2) C(19) B(1) H(43) -52(2) 1_555 1_555 1_555 1_555 no
O(2) C(20) C(21) H(35) -58(2) 1_555 1_555 1_555 1_555 no
O(2) C(20) C(21) H(36) 59(2) 1_555 1_555 1_555 1_555 no
O(2) C(20) C(21) H(37) 179(1) 1_555 1_555 1_555 1_555 no
O(2) C(20) C(22) C(23) 143(1) 1_555 1_555 1_555 1_555 yes
O(2) C(20) C(22) C(27) -39(1) 1_555 1_555 1_555 1_555 yes
C(1) P(1) C(7) C(8) -58(1) 1_555 1_555 1_555 1_555 yes
C(1) P(1) C(7) C(12) 165(1) 1_555 1_555 1_555 1_555 yes
C(1) P(1) C(7) H(12) 55(1) 1_555 1_555 1_555 1_555 no
C(1) P(1) C(13) C(14) 46(1) 1_555 1_555 1_555 1_555 yes
C(1) P(1) C(13) C(18) 174.1(10) 1_555 1_555 1_555 1_555 yes
C(1) P(1) C(13) H(23) -71.0(10) 1_555 1_555 1_555 1_555 no
C(1) P(1) B(1) C(19) 57(1) 1_555 1_555 1_555 1_555 yes
C(1) P(1) B(1) H(43) 175(1) 1_555 1_555 1_555 1_555 no
C(1) C(2) C(3) C(4) -56(1) 1_555 1_555 1_555 1_555 yes
C(1) C(2) C(3) H(4) 62(1) 1_555 1_555 1_555 1_555 no
C(1) C(2) C(3) H(5) -176(1) 1_555 1_555 1_555 1_555 no
C(1) C(6) C(5) C(4) 54(1) 1_555 1_555 1_555 1_555 yes
C(1) C(6) C(5) H(8) -64(2) 1_555 1_555 1_555 1_555 no
C(1) C(6) C(5) H(9) 174(1) 1_555 1_555 1_555 1_555 no
C(2) C(1) P(1) C(7) 179(1) 1_555 1_555 1_555 1_555 yes
C(2) C(1) P(1) C(13) 59(1) 1_555 1_555 1_555 1_555 yes
C(2) C(1) P(1) B(1) -58(1) 1_555 1_555 1_555 1_555 yes
C(2) C(1) C(6) C(5) -53(1) 1_555 1_555 1_555 1_555 yes
C(2) C(1) C(6) H(10) 67(1) 1_555 1_555 1_555 1_555 no
C(2) C(1) C(6) H(11) -173(1) 1_555 1_555 1_555 1_555 no
C(2) C(3) C(4) C(5) 57(1) 1_555 1_555 1_555 1_555 yes
C(2) C(3) C(4) H(6) 178(1) 1_555 1_555 1_555 1_555 no
C(2) C(3) C(4) H(7) -62(2) 1_555 1_555 1_555 1_555 no
C(3) C(2) C(1) C(6) 54(1) 1_555 1_555 1_555 1_555 yes
C(3) C(2) C(1) H(1) -57(1) 1_555 1_555 1_555 1_555 no
C(3) C(4) C(5) C(6) -57(1) 1_555 1_555 1_555 1_555 yes
C(3) C(4) C(5) H(8) 62(1) 1_555 1_555 1_555 1_555 no
C(3) C(4) C(5) H(9) -178(1) 1_555 1_555 1_555 1_555 no
C(4) C(3) C(2) H(2) -177(1) 1_555 1_555 1_555 1_555 no
C(4) C(3) C(2) H(3) 64(2) 1_555 1_555 1_555 1_555 no
C(4) C(5) C(6) H(10) -66(1) 1_555 1_555 1_555 1_555 no
C(4) C(5) C(6) H(11) 174(1) 1_555 1_555 1_555 1_555 no
C(5) C(4) C(3) H(4) -62(1) 1_555 1_555 1_555 1_555 no
C(5) C(4) C(3) H(5) 177(1) 1_555 1_555 1_555 1_555 no
C(5) C(6) C(1) H(1) 59(1) 1_555 1_555 1_555 1_555 no
C(6) C(1) P(1) C(7) -49(1) 1_555 1_555 1_555 1_555 yes
C(6) C(1) P(1) C(13) -169.2(10) 1_555 1_555 1_555 1_555 yes
C(6) C(1) P(1) B(1) 73(1) 1_555 1_555 1_555 1_555 yes
C(6) C(1) C(2) H(2) 175(1) 1_555 1_555 1_555 1_555 no
C(6) C(1) C(2) H(3) -65(1) 1_555 1_555 1_555 1_555 no
C(6) C(5) C(4) H(6) -178(1) 1_555 1_555 1_555 1_555 no
C(6) C(5) C(4) H(7) 62(1) 1_555 1_555 1_555 1_555 no
C(7) P(1) C(1) H(1) 65(1) 1_555 1_555 1_555 1_555 no
C(7) P(1) C(13) C(14) -69(1) 1_555 1_555 1_555 1_555 yes
C(7) P(1) C(13) C(18) 58(1) 1_555 1_555 1_555 1_555 yes
C(7) P(1) C(13) H(23) 173.4(9) 1_555 1_555 1_555 1_555 no
C(7) P(1) B(1) C(19) 176(1) 1_555 1_555 1_555 1_555 yes
C(7) P(1) B(1) H(43) -64(1) 1_555 1_555 1_555 1_555 no
C(7) C(8) C(9) C(10) 58(2) 1_555 1_555 1_555 1_555 yes
C(7) C(8) C(9) H(15) 179(1) 1_555 1_555 1_555 1_555 no
C(7) C(8) C(9) H(16) -63(2) 1_555 1_555 1_555 1_555 no
C(7) C(12) C(11) C(10) -56(3) 1_555 1_555 1_555 1_555 yes
C(7) C(12) C(11) H(19) -175(2) 1_555 1_555 1_555 1_555 no
C(7) C(12) C(11) H(20) 63(3) 1_555 1_555 1_555 1_555 no
C(8) C(7) P(1) C(13) 57(1) 1_555 1_555 1_555 1_555 yes
C(8) C(7) P(1) B(1) 178(1) 1_555 1_555 1_555 1_555 yes
C(8) C(7) C(12) C(11) 55(2) 1_555 1_555 1_555 1_555 yes
C(8) C(7) C(12) H(21) 175(1) 1_555 1_555 1_555 1_555 no
C(8) C(7) C(12) H(22) -64(2) 1_555 1_555 1_555 1_555 no
C(8) C(9) C(10) C(11) -60(2) 1_555 1_555 1_555 1_555 yes
C(8) C(9) C(10) H(17) 60(3) 1_555 1_555 1_555 1_555 no
C(8) C(9) C(10) H(18) 178(2) 1_555 1_555 1_555 1_555 no
C(9) C(8) C(7) C(12) -53(1) 1_555 1_555 1_555 1_555 yes
C(9) C(8) C(7) H(12) 57(1) 1_555 1_555 1_555 1_555 no
C(9) C(10) C(11) C(12) 58(2) 1_555 1_555 1_555 1_555 yes
C(9) C(10) C(11) H(19) 178(1) 1_555 1_555 1_555 1_555 no
C(9) C(10) C(11) H(20) -61(2) 1_555 1_555 1_555 1_555 no
C(10) C(9) C(8) H(13) -62(2) 1_555 1_555 1_555 1_555 no
C(10) C(9) C(8) H(14) 178(2) 1_555 1_555 1_555 1_555 no
C(10) C(11) C(12) H(21) -177(1) 1_555 1_555 1_555 1_555 no
C(10) C(11) C(12) H(22) 62(2) 1_555 1_555 1_555 1_555 no
C(11) C(10) C(9) H(15) 177(1) 1_555 1_555 1_555 1_555 no
C(11) C(10) C(9) H(16) 61(2) 1_555 1_555 1_555 1_555 no
C(11) C(12) C(7) H(12) -55(3) 1_555 1_555 1_555 1_555 no
C(12) C(7) P(1) C(13) -78(1) 1_555 1_555 1_555 1_555 yes
C(12) C(7) P(1) B(1) 42(1) 1_555 1_555 1_555 1_555 yes
C(12) C(7) C(8) H(13) 66(1) 1_555 1_555 1_555 1_555 no
C(12) C(7) C(8) H(14) -173(1) 1_555 1_555 1_555 1_555 no
C(12) C(11) C(10) H(17) -60(2) 1_555 1_555 1_555 1_555 no
C(12) C(11) C(10) H(18) 178(2) 1_555 1_555 1_555 1_555 no
C(13) P(1) C(1) H(1) -54(1) 1_555 1_555 1_555 1_555 no
C(13) P(1) C(7) H(12) 170(1) 1_555 1_555 1_555 1_555 no
C(13) P(1) B(1) C(19) -59(1) 1_555 1_555 1_555 1_555 yes
C(13) P(1) B(1) H(43) 58(1) 1_555 1_555 1_555 1_555 no
C(13) C(14) C(15) C(16) -56(1) 1_555 1_555 1_555 1_555 yes
C(13) C(14) C(15) H(26) 63(1) 1_555 1_555 1_555 1_555 no
C(13) C(14) C(15) H(27) -177(1) 1_555 1_555 1_555 1_555 no
C(13) C(18) C(17) C(16) 51(1) 1_555 1_555 1_555 1_555 yes
C(13) C(18) C(17) H(30) -69(1) 1_555 1_555 1_555 1_555 no
C(13) C(18) C(17) H(31) 171(1) 1_555 1_555 1_555 1_555 no
C(14) C(13) P(1) B(1) 167(1) 1_555 1_555 1_555 1_555 yes
C(14) C(13) C(18) C(17) -53(1) 1_555 1_555 1_555 1_555 yes
C(14) C(13) C(18) H(32) 66(1) 1_555 1_555 1_555 1_555 no
C(14) C(13) C(18) H(33) -174(1) 1_555 1_555 1_555 1_555 no
C(14) C(15) C(16) C(17) 51(1) 1_555 1_555 1_555 1_555 yes
C(14) C(15) C(16) H(28) 172(1) 1_555 1_555 1_555 1_555 no
C(14) C(15) C(16) H(29) -67(1) 1_555 1_555 1_555 1_555 no
C(15) C(14) C(13) C(18) 56(1) 1_555 1_555 1_555 1_555 yes
C(15) C(14) C(13) H(23) -56(1) 1_555 1_555 1_555 1_555 no
C(15) C(16) C(17) C(18) -49(1) 1_555 1_555 1_555 1_555 yes
C(15) C(16) C(17) H(30) 70(1) 1_555 1_555 1_555 1_555 no
C(15) C(16) C(17) H(31) -170(1) 1_555 1_555 1_555 1_555 no
C(16) C(15) C(14) H(24) -177(1) 1_555 1_555 1_555 1_555 no
C(16) C(15) C(14) H(25) 63(1) 1_555 1_555 1_555 1_555 no
C(16) C(17) C(18) H(32) -69(1) 1_555 1_555 1_555 1_555 no
C(16) C(17) C(18) H(33) 171(1) 1_555 1_555 1_555 1_555 no
C(17) C(16) C(15) H(26) -68(1) 1_555 1_555 1_555 1_555 no
C(17) C(16) C(15) H(27) 172(1) 1_555 1_555 1_555 1_555 no
C(17) C(18) C(13) H(23) 59(1) 1_555 1_555 1_555 1_555 no
C(18) C(13) P(1) B(1) -64(1) 1_555 1_555 1_555 1_555 yes
C(18) C(13) C(14) H(24) 177(1) 1_555 1_555 1_555 1_555 no
C(18) C(13) C(14) H(25) -63(1) 1_555 1_555 1_555 1_555 no
C(18) C(17) C(16) H(28) -171(1) 1_555 1_555 1_555 1_555 no
C(18) C(17) C(16) H(29) 70(1) 1_555 1_555 1_555 1_555 no
C(19) O(2) C(20) C(21) 144(1) 1_555 1_555 1_555 1_555 yes
C(19) O(2) C(20) C(22) -84(1) 1_555 1_555 1_555 1_555 yes
C(19) O(2) C(20) H(34) 31(2) 1_555 1_555 1_555 1_555 no
C(20) O(2) C(19) B(1) 167(1) 1_555 1_555 1_555 1_555 yes
C(20) C(22) C(23) C(24) 176(1) 1_555 1_555 1_555 1_555 yes
C(20) C(22) C(23) H(38) -3(3) 1_555 1_555 1_555 1_555 no
C(20) C(22) C(27) C(26) -168(2) 1_555 1_555 1_555 1_555 yes
C(20) C(22) C(27) H(42) 11(2) 1_555 1_555 1_555 1_555 no
C(21) C(20) C(22) C(23) -88(2) 1_555 1_555 1_555 1_555 yes
C(21) C(20) C(22) C(27) 88(2) 1_555 1_555 1_555 1_555 yes
C(22) C(20) C(21) H(35) 171(1) 1_555 1_555 1_555 1_555 no
C(22) C(20) C(21) H(36) -69(2) 1_555 1_555 1_555 1_555 no
C(22) C(20) C(21) H(37) 49(2) 1_555 1_555 1_555 1_555 no
C(22) C(23) C(24) C(25) -3(3) 1_555 1_555 1_555 1_555 yes
C(22) C(23) C(24) H(39) 176(2) 1_555 1_555 1_555 1_555 no
C(22) C(27) C(26) C(25) -12(5) 1_555 1_555 1_555 1_555 yes
C(22) C(27) C(26) H(41) 171(2) 1_555 1_555 1_555 1_555 no
C(23) C(22) C(20) H(34) 27(2) 1_555 1_555 1_555 1_555 no
C(23) C(22) C(27) C(26) 9(3) 1_555 1_555 1_555 1_555 yes
C(23) C(22) C(27) H(42) -170(1) 1_555 1_555 1_555 1_555 no
C(23) C(24) C(25) C(26) 0(5) 1_555 1_555 1_555 1_555 yes
C(23) C(24) C(25) H(40) -176(2) 1_555 1_555 1_555 1_555 no
C(24) C(23) C(22) C(27) -1(2) 1_555 1_555 1_555 1_555 yes
C(24) C(25) C(26) C(27) 7(6) 1_555 1_555 1_555 1_555 yes
C(24) C(25) C(26) H(41) -176(2) 1_555 1_555 1_555 1_555 no
C(25) C(24) C(23) H(38) 176(2) 1_555 1_555 1_555 1_555 no
C(25) C(26) C(27) H(42) 166(3) 1_555 1_555 1_555 1_555 no
C(26) C(25) C(24) H(39) -179(3) 1_555 1_555 1_555 1_555 no
C(27) C(22) C(20) H(34) -155(1) 1_555 1_555 1_555 1_555 no
C(27) C(22) C(23) H(38) 178(1) 1_555 1_555 1_555 1_555 no
C(27) C(26) C(25) H(40) -176(2) 1_555 1_555 1_555 1_555 no
B(1) P(1) C(1) H(1) -172(1) 1_555 1_555 1_555 1_555 no
B(1) P(1) C(7) H(12) -68(1) 1_555 1_555 1_555 1_555 no
B(1) P(1) C(13) H(23) 50(1) 1_555 1_555 1_555 1_555 no
H(1) C(1) C(2) H(2) 62(1) 1_555 1_555 1_555 1_555 no
H(1) C(1) C(2) H(3) -178(1) 1_555 1_555 1_555 1_555 no
H(1) C(1) C(6) H(10) -179(1) 1_555 1_555 1_555 1_555 no
H(1) C(1) C(6) H(11) -60(1) 1_555 1_555 1_555 1_555 no
H(2) C(2) C(3) H(4) -58(2) 1_555 1_555 1_555 1_555 no
H(2) C(2) C(3) H(5) 62(2) 1_555 1_555 1_555 1_555 no
H(3) C(2) C(3) H(4) -176(1) 1_555 1_555 1_555 1_555 no
H(3) C(2) C(3) H(5) -55(2) 1_555 1_555 1_555 1_555 no
H(4) C(3) C(4) H(6) 59(2) 1_555 1_555 1_555 1_555 no
H(4) C(3) C(4) H(7) 177(1) 1_555 1_555 1_555 1_555 no
H(5) C(3) C(4) H(6) -61(2) 1_555 1_555 1_555 1_555 no
H(5) C(3) C(4) H(7) 57(2) 1_555 1_555 1_555 1_555 no
H(6) C(4) C(5) H(8) -58(1) 1_555 1_555 1_555 1_555 no
H(6) C(4) C(5) H(9) 60(2) 1_555 1_555 1_555 1_555 no
H(7) C(4) C(5) H(8) -178(1) 1_555 1_555 1_555 1_555 no
H(7) C(4) C(5) H(9) -58(1) 1_555 1_555 1_555 1_555 no
H(8) C(5) C(6) H(10) 174(1) 1_555 1_555 1_555 1_555 no
H(8) C(5) C(6) H(11) 55(2) 1_555 1_555 1_555 1_555 no
H(9) C(5) C(6) H(10) 53(2) 1_555 1_555 1_555 1_555 no
H(9) C(5) C(6) H(11) -65(1) 1_555 1_555 1_555 1_555 no
H(12) C(7) C(8) H(13) 177(1) 1_555 1_555 1_555 1_555 no
H(12) C(7) C(8) H(14) -62(1) 1_555 1_555 1_555 1_555 no
H(12) C(7) C(12) H(21) 64(2) 1_555 1_555 1_555 1_555 no
H(12) C(7) C(12) H(22) -174(2) 1_555 1_555 1_555 1_555 no
H(13) C(8) C(9) H(15) 58(2) 1_555 1_555 1_555 1_555 no
H(13) C(8) C(9) H(16) 176(1) 1_555 1_555 1_555 1_555 no
H(14) C(8) C(9) H(15) -60(2) 1_555 1_555 1_555 1_555 no
H(14) C(8) C(9) H(16) 57(2) 1_555 1_555 1_555 1_555 no
H(15) C(9) C(10) H(17) -61(2) 1_555 1_555 1_555 1_555 no
H(15) C(9) C(10) H(18) 57(3) 1_555 1_555 1_555 1_555 no
H(16) C(9) C(10) H(17) -177(2) 1_555 1_555 1_555 1_555 no
H(16) C(9) C(10) H(18) -59(3) 1_555 1_555 1_555 1_555 no
H(17) C(10) C(11) H(19) 59(2) 1_555 1_555 1_555 1_555 no
H(17) C(10) C(11) H(20) 179(1) 1_555 1_555 1_555 1_555 no
H(18) C(10) C(11) H(19) -62(3) 1_555 1_555 1_555 1_555 no
H(18) C(10) C(11) H(20) 57(3) 1_555 1_555 1_555 1_555 no
H(19) C(11) C(12) H(21) 63(3) 1_555 1_555 1_555 1_555 no
H(19) C(11) C(12) H(22) -56(3) 1_555 1_555 1_555 1_555 no
H(20) C(11) C(12) H(21) -56(2) 1_555 1_555 1_555 1_555 no
H(20) C(11) C(12) H(22) -176(2) 1_555 1_555 1_555 1_555 no
H(23) C(13) C(14) H(24) 64(1) 1_555 1_555 1_555 1_555 no
H(23) C(13) C(14) H(25) -176(1) 1_555 1_555 1_555 1_555 no
H(23) C(13) C(18) H(32) 179(1) 1_555 1_555 1_555 1_555 no
H(23) C(13) C(18) H(33) -60(1) 1_555 1_555 1_555 1_555 no
H(24) C(14) C(15) H(26) -56(1) 1_555 1_555 1_555 1_555 no
H(24) C(14) C(15) H(27) 62(1) 1_555 1_555 1_555 1_555 no
H(25) C(14) C(15) H(26) -176(1) 1_555 1_555 1_555 1_555 no
H(25) C(14) C(15) H(27) -57(1) 1_555 1_555 1_555 1_555 no
H(26) C(15) C(16) H(28) 52(1) 1_555 1_555 1_555 1_555 no
H(26) C(15) C(16) H(29) 171(1) 1_555 1_555 1_555 1_555 no
H(27) C(15) C(16) H(28) -66(1) 1_555 1_555 1_555 1_555 no
H(27) C(15) C(16) H(29) 52(2) 1_555 1_555 1_555 1_555 no
H(28) C(16) C(17) H(30) -50(1) 1_555 1_555 1_555 1_555 no
H(28) C(16) C(17) H(31) 68(1) 1_555 1_555 1_555 1_555 no
H(29) C(16) C(17) H(30) -169(1) 1_555 1_555 1_555 1_555 no
H(29) C(16) C(17) H(31) -50(1) 1_555 1_555 1_555 1_555 no
H(30) C(17) C(18) H(32) 170(1) 1_555 1_555 1_555 1_555 no
H(30) C(17) C(18) H(33) 51(1) 1_555 1_555 1_555 1_555 no
H(31) C(17) C(18) H(32) 51(2) 1_555 1_555 1_555 1_555 no
H(31) C(17) C(18) H(33) -67(2) 1_555 1_555 1_555 1_555 no
H(34) C(20) C(21) H(35) 55(2) 1_555 1_555 1_555 1_555 no
H(34) C(20) C(21) H(36) 173(2) 1_555 1_555 1_555 1_555 no
H(34) C(20) C(21) H(37) -66(2) 1_555 1_555 1_555 1_555 no
H(38) C(23) C(24) H(39) -3(4) 1_555 1_555 1_555 1_555 no
H(39) C(24) C(25) H(40) 4(5) 1_555 1_555 1_555 1_555 no
H(40) C(25) C(26) H(41) 0(6) 1_555 1_555 1_555 1_555 no
H(41) C(26) C(27) H(42) -8(4) 1_555 1_555 1_555 1_555 no
